data_7243010
loop_
_publ_author_name
'Juneja, Navkiran'
'Zahid, Ethan'
'Unruh, Daniel K.'
'Hutchins, Kristin M.'

_publ_section_title
;
 Solid-state behaviors of imines: colossal biaxial positive thermal
 expansion, motion capability, and phase transitions
;
_journal_issue 25
_journal_name_full CrystEngComm
_journal_page_first 4439
_journal_page_last 4443
_journal_paper_doi 10.1039/D1CE00706H
_journal_volume 23
_journal_year 2021
_chemical_formula_moiety 'C12 H11 N3'
_chemical_formula_sum 'C12 H11 N3'
_chemical_formula_weight 197.24
_space_group_crystal_system orthorhombic
_space_group_IT_number 19
_space_group_name_Hall 'P 2ac 2ab'
_space_group_name_H-M_alt 'P 21 21 21'
_atom_sites_solution_hydrogens mixed
_audit_creation_date 2021-02-04
_audit_creation_method
;
Olex2 1.3-ac4
(compiled 2020.03.28 svn.rd84adfe8 for Rigaku Oxford Diffraction, GUI svn.r6032)
;
_audit_update_record
;
2021-05-28 deposited with the CCDC.	2021-06-07 downloaded from the CCDC.
;
_cell_angle_alpha 90
_cell_angle_beta 90
_cell_angle_gamma 90
_cell_formula_units_Z 4
_cell_length_a 5.82153(8)
_cell_length_b 7.27320(13)
_cell_length_c 23.5087(3)
_cell_measurement_reflns_used 6716
_cell_measurement_temperature 130(2)
_cell_measurement_theta_max 76.058
_cell_measurement_theta_min 3.734
_cell_volume 995.39(3)
_computing_cell_refinement 'CrysAlisPro 1.171.41.104a (Rigaku OD, 2021)'
_computing_data_collection 'CrysAlisPro 1.171.41.104a (Rigaku OD, 2021)'
_computing_data_reduction 'CrysAlisPro 1.171.41.104a (Rigaku OD, 2021)'
_computing_molecular_graphics 'Olex2 1.3-ac4 (Dolomanov et al., 2009)'
_computing_publication_material 'Olex2 1.3-ac4 (Dolomanov et al., 2009)'
_computing_structure_refinement 'XL  (Sheldrick, 2008)'
_computing_structure_solution 'SHELXT 2014/5 (Sheldrick, 2014)'
_diffrn_ambient_temperature 129.95
_diffrn_measured_fraction_theta_full 0.998
_diffrn_measured_fraction_theta_max 0.975
_diffrn_measurement_device_type 'Bruker APEX-II CCD'
_diffrn_measurement_method '\f and \w scans'
_diffrn_radiation_type CuK\a
_diffrn_radiation_wavelength 1.54178
_diffrn_reflns_av_R_equivalents 0.0283
_diffrn_reflns_av_unetI/netI 0.0199
_diffrn_reflns_Laue_measured_fraction_full 0.998
_diffrn_reflns_Laue_measured_fraction_max 0.975
_diffrn_reflns_limit_h_max 5
_diffrn_reflns_limit_h_min -7
_diffrn_reflns_limit_k_max 8
_diffrn_reflns_limit_k_min -9
_diffrn_reflns_limit_l_max 28
_diffrn_reflns_limit_l_min -29
_diffrn_reflns_number 9477
_diffrn_reflns_point_group_measured_fraction_full 0.997
_diffrn_reflns_point_group_measured_fraction_max 0.957
_diffrn_reflns_theta_full 67.679
_diffrn_reflns_theta_max 76.724
_diffrn_reflns_theta_min 3.760
_diffrn_standards_number 0
_exptl_absorpt_coefficient_mu 0.645
_exptl_absorpt_correction_type none
_exptl_crystal_colour 'clear yellow'
_exptl_crystal_colour_lustre clear
_exptl_crystal_colour_primary yellow
_exptl_crystal_density_diffrn 1.316
_exptl_crystal_description plate
_exptl_crystal_F_000 416
_exptl_crystal_size_max 0.174
_exptl_crystal_size_mid 0.112
_exptl_crystal_size_min 0.035
_refine_diff_density_max 0.182
_refine_diff_density_min -0.122
_refine_diff_density_rms 0.031
_refine_ls_abs_structure_details
;
 Flack x determined using 752 quotients [(I+)-(I-)]/[(I+)+(I-)]
 (Parsons, Flack and Wagner, Acta Cryst. B69 (2013) 249-259).
;
_refine_ls_abs_structure_Flack -0.03(17)
_refine_ls_extinction_coef 0.0044(8)
_refine_ls_extinction_expression Fc^*^=kFc[1+0.001xFc^2^\l^3^/sin(2\q)]^-1/4^
_refine_ls_extinction_method 'SHELXL-2018/3 (Sheldrick 2018)'
_refine_ls_goodness_of_fit_ref 1.072
_refine_ls_hydrogen_treatment mixed
_refine_ls_matrix_type full
_refine_ls_number_parameters 143
_refine_ls_number_reflns 2005
_refine_ls_number_restraints 0
_refine_ls_restrained_S_all 1.072
_refine_ls_R_factor_all 0.0289
_refine_ls_R_factor_gt 0.0279
_refine_ls_shift/su_max 0.000
_refine_ls_shift/su_mean 0.000
_refine_ls_structure_factor_coef Fsqd
_refine_ls_weighting_details 'w=1/[\s^2^(Fo^2^)+(0.0399P)^2^+0.1601P] where P=(Fo^2^+2Fc^2^)/3'
_refine_ls_weighting_scheme calc
_refine_ls_wR_factor_gt 0.0752
_refine_ls_wR_factor_ref 0.0760
_reflns_Friedel_coverage 0.637
_reflns_Friedel_fraction_full 0.994
_reflns_Friedel_fraction_max 0.929
_reflns_number_gt 1933
_reflns_number_total 2005
_reflns_threshold_expression 'I > 2\s(I)'
_cod_data_source_file d1ce00706h2.cif
_cod_data_source_block PI_130_a
_cod_depositor_comments 'Adding full bibliography for 7242993--7243020.cif.'
_cod_database_code 7243010
_shelx_shelxl_version_number 2018/3
_shelx_space_group_comment
;
The symmetry employed for this shelxl refinement is uniquely defined
by the following loop, which should always be used as a source of
symmetry information in preference to the above space-group names.
They are only intended as comments.
;
_shelx_estimated_absorpt_t_max 0.978
_shelx_estimated_absorpt_t_min 0.896
_olex2_refinement_description
;
1. Fixed Uiso
 At 1.2 times of:
  All C(H) groups, All N(H,H) groups
2.a Aromatic/amide H refined with riding coordinates:
 C2(H2), C3(H3), C5(H5), C6(H6), C7(H7), C9(H9), C10(H10), C11(H11), C12(H12)
;
_olex2_submission_special_instructions 'No special instructions were received'

loop_
_space_group_symop_operation_xyz
'x, y, z'
'-x+1/2, -y, z+1/2'
'-x, y+1/2, -z+1/2'
'x+1/2, -y+1/2, -z'

loop_
_atom_site_label
_atom_site_type_symbol
_atom_site_fract_x
_atom_site_fract_y
_atom_site_fract_z
_atom_site_U_iso_or_equiv
_atom_site_adp_type
_atom_site_occupancy
_atom_site_site_symmetry_order
_atom_site_calc_flag
_atom_site_refinement_flags_posn
_atom_site_refinement_flags_adp
_atom_site_refinement_flags_occupancy
_atom_site_disorder_assembly
_atom_site_disorder_group
N1 N 0.8181(3) 0.4671(2) 0.47755(6) 0.0305(3) Uani 1 1 d . . . . .
H1A H 0.935(4) 0.389(3) 0.4679(9) 0.037 Uiso 1 1 d . U . . .
H1B H 0.738(4) 0.521(3) 0.4495(9) 0.037 Uiso 1 1 d . U . . .
N2 N 0.4063(2) 0.38901(19) 0.69173(6) 0.0246(3) Uani 1 1 d . . . . .
N3 N -0.0342(2) 0.40187(19) 0.87766(6) 0.0251(3) Uani 1 1 d . . . . .
C1 C 0.7095(3) 0.4422(2) 0.52879(6) 0.0238(3) Uani 1 1 d . . . . .
C2 C 0.8073(3) 0.3353(2) 0.57209(7) 0.0244(3) Uani 1 1 d . . . . .
H2 H 0.947284 0.271847 0.565359 0.029 Uiso 1 1 calc R U . . .
C3 C 0.7010(3) 0.3217(2) 0.62466(7) 0.0235(3) Uani 1 1 d . . . . .
H3 H 0.771315 0.250435 0.653702 0.028 Uiso 1 1 calc R U . . .
C4 C 0.4925(3) 0.4104(2) 0.63602(6) 0.0225(3) Uani 1 1 d . . . . .
C5 C 0.3917(3) 0.5131(2) 0.59204(6) 0.0241(3) Uani 1 1 d . . . . .
H5 H 0.248470 0.572329 0.598359 0.029 Uiso 1 1 calc R U . . .
C6 C 0.4979(3) 0.5293(2) 0.53969(6) 0.0247(3) Uani 1 1 d . . . . .
H6 H 0.427080 0.600245 0.510625 0.030 Uiso 1 1 calc R U . . .
C7 C 0.2096(3) 0.4503(2) 0.70642(7) 0.0242(3) Uani 1 1 d . . . . .
H7 H 0.115748 0.510496 0.679121 0.029 Uiso 1 1 calc R U . . .
C8 C 0.1267(3) 0.4286(2) 0.76507(7) 0.0229(3) Uani 1 1 d . . . . .
C9 C 0.2615(3) 0.3513(2) 0.80808(7) 0.0239(3) Uani 1 1 d . . . . .
H9 H 0.411081 0.306518 0.799764 0.029 Uiso 1 1 calc R U . . .
C10 C 0.1757(3) 0.3404(2) 0.86269(7) 0.0259(4) Uani 1 1 d . . . . .
H10 H 0.269564 0.286672 0.891261 0.031 Uiso 1 1 calc R U . . .
C11 C -0.1632(3) 0.4722(2) 0.83602(7) 0.0248(3) Uani 1 1 d . . . . .
H11 H -0.312362 0.515266 0.845526 0.030 Uiso 1 1 calc R U . . .
C12 C -0.0933(3) 0.4863(2) 0.77982(7) 0.0248(4) Uani 1 1 d . . . . .
H12 H -0.194126 0.534613 0.751781 0.030 Uiso 1 1 calc R U . . .

loop_
_atom_site_aniso_label
_atom_site_aniso_U_11
_atom_site_aniso_U_22
_atom_site_aniso_U_33
_atom_site_aniso_U_23
_atom_site_aniso_U_13
_atom_site_aniso_U_12
N1 0.0311(7) 0.0371(8) 0.0234(7) 0.0025(6) 0.0035(6) 0.0061(7)
N2 0.0248(7) 0.0257(7) 0.0232(7) -0.0008(5) 0.0001(5) -0.0012(6)
N3 0.0255(7) 0.0258(7) 0.0241(6) -0.0004(5) 0.0001(5) -0.0020(6)
C1 0.0255(7) 0.0237(8) 0.0223(7) -0.0030(6) -0.0010(6) -0.0028(7)
C2 0.0210(7) 0.0252(8) 0.0270(8) -0.0015(6) -0.0003(6) 0.0028(6)
C3 0.0235(8) 0.0230(7) 0.0241(7) 0.0016(6) -0.0032(6) 0.0011(6)
C4 0.0224(7) 0.0220(7) 0.0230(7) -0.0014(6) -0.0005(6) -0.0022(6)
C5 0.0218(7) 0.0250(7) 0.0254(8) -0.0019(6) -0.0013(6) 0.0014(7)
C6 0.0263(8) 0.0237(8) 0.0240(7) 0.0006(6) -0.0037(6) 0.0009(7)
C7 0.0240(8) 0.0258(8) 0.0227(7) 0.0005(6) -0.0022(6) -0.0006(7)
C8 0.0242(7) 0.0211(8) 0.0235(7) -0.0017(6) -0.0015(6) -0.0031(6)
C9 0.0208(8) 0.0256(8) 0.0253(8) -0.0021(6) -0.0010(6) 0.0017(6)
C10 0.0264(8) 0.0258(8) 0.0254(8) 0.0010(6) -0.0037(6) 0.0019(7)
C11 0.0209(7) 0.0250(8) 0.0285(8) -0.0008(6) 0.0008(6) 0.0004(6)
C12 0.0235(8) 0.0253(8) 0.0256(8) 0.0012(6) -0.0026(6) -0.0001(7)

loop_
_atom_type_symbol
_atom_type_description
_atom_type_scat_dispersion_real
_atom_type_scat_dispersion_imag
_atom_type_scat_source
C C 0.0181 0.0091 'International Tables Vol C Tables 4.2.6.8 and 6.1.1.4'
H H 0.0000 0.0000 'International Tables Vol C Tables 4.2.6.8 and 6.1.1.4'
N N 0.0311 0.0180 'International Tables Vol C Tables 4.2.6.8 and 6.1.1.4'

loop_
_geom_angle_atom_site_label_1
_geom_angle_atom_site_label_2
_geom_angle_atom_site_label_3
_geom_angle
_geom_angle_site_symmetry_1
_geom_angle_site_symmetry_3
_geom_angle_publ_flag
H1A N1 H1B 118.5(18) . . ?
C1 N1 H1A 118.7(13) . . ?
C1 N1 H1B 117.5(13) . . ?
C7 N2 C4 122.12(14) . . ?
C11 N3 C10 116.44(14) . . ?
N1 C1 C2 121.57(15) . . ?
N1 C1 C6 120.21(15) . . ?
C2 C1 C6 118.19(14) . . ?
C1 C2 H2 119.8 . . ?
C3 C2 C1 120.41(15) . . ?
C3 C2 H2 119.8 . . ?
C2 C3 H3 119.2 . . ?
C2 C3 C4 121.62(15) . . ?
C4 C3 H3 119.2 . . ?
C3 C4 N2 115.76(13) . . ?
C3 C4 C5 117.84(14) . . ?
C5 C4 N2 126.40(14) . . ?
C4 C5 H5 119.5 . . ?
C6 C5 C4 120.93(14) . . ?
C6 C5 H5 119.5 . . ?
C1 C6 H6 119.5 . . ?
C5 C6 C1 120.97(14) . . ?
C5 C6 H6 119.5 . . ?
N2 C7 H7 119.6 . . ?
N2 C7 C8 120.74(14) . . ?
C8 C7 H7 119.6 . . ?
C9 C8 C7 122.52(14) . . ?
C12 C8 C7 120.25(14) . . ?
C12 C8 C9 117.24(14) . . ?
C8 C9 H9 120.2 . . ?
C10 C9 C8 119.53(14) . . ?
C10 C9 H9 120.2 . . ?
N3 C10 C9 123.51(15) . . ?
N3 C10 H10 118.2 . . ?
C9 C10 H10 118.2 . . ?
N3 C11 H11 117.9 . . ?
N3 C11 C12 124.19(15) . . ?
C12 C11 H11 117.9 . . ?
C8 C12 H12 120.5 . . ?
C11 C12 C8 119.02(15) . . ?
C11 C12 H12 120.5 . . ?

loop_
_geom_bond_atom_site_label_1
_geom_bond_atom_site_label_2
_geom_bond_distance
_geom_bond_site_symmetry_2
_geom_bond_publ_flag
N1 H1A 0.91(2) . ?
N1 H1B 0.90(2) . ?
N1 C1 1.372(2) . ?
N2 C4 1.4110(19) . ?
N2 C7 1.276(2) . ?
N3 C10 1.348(2) . ?
N3 C11 1.335(2) . ?
C1 C2 1.402(2) . ?
C1 C6 1.409(2) . ?
C2 H2 0.9500 . ?
C2 C3 1.386(2) . ?
C3 H3 0.9500 . ?
C3 C4 1.400(2) . ?
C4 C5 1.404(2) . ?
C5 H5 0.9500 . ?
C5 C6 1.382(2) . ?
C6 H6 0.9500 . ?
C7 H7 0.9500 . ?
C7 C8 1.469(2) . ?
C8 C9 1.398(2) . ?
C8 C12 1.392(2) . ?
C9 H9 0.9500 . ?
C9 C10 1.380(2) . ?
C10 H10 0.9500 . ?
C11 H11 0.9500 . ?
C11 C12 1.386(2) . ?
C12 H12 0.9500 . ?

loop_
_geom_hbond_atom_site_label_D
_geom_hbond_atom_site_label_H
_geom_hbond_atom_site_label_A
_geom_hbond_distance_DH
_geom_hbond_distance_HA
_geom_hbond_distance_DA
_geom_hbond_angle_DHA
_geom_hbond_site_symmetry_A
_geom_hbond_publ_flag
N1 H1B N3 0.90(2) 2.14(2) 3.026(2) 169.2(19) 2_564 yes

loop_
_geom_torsion_atom_site_label_1
_geom_torsion_atom_site_label_2
_geom_torsion_atom_site_label_3
_geom_torsion_atom_site_label_4
_geom_torsion
_geom_torsion_site_symmetry_1
_geom_torsion_site_symmetry_2
_geom_torsion_site_symmetry_3
_geom_torsion_site_symmetry_4
_geom_torsion_publ_flag
N1 C1 C2 C3 175.98(15) . . . . ?
N1 C1 C6 C5 -176.79(15) . . . . ?
N2 C4 C5 C6 177.47(14) . . . . ?
N2 C7 C8 C9 3.9(2) . . . . ?
N2 C7 C8 C12 -176.24(15) . . . . ?
N3 C11 C12 C8 -1.7(2) . . . . ?
C1 C2 C3 C4 1.1(3) . . . . ?
C2 C1 C6 C5 1.3(2) . . . . ?
C2 C3 C4 N2 -178.38(14) . . . . ?
C2 C3 C4 C5 0.7(2) . . . . ?
C3 C4 C5 C6 -1.4(2) . . . . ?
C4 N2 C7 C8 -178.88(13) . . . . ?
C4 C5 C6 C1 0.4(2) . . . . ?
C6 C1 C2 C3 -2.1(2) . . . . ?
C7 N2 C4 C3 -174.34(15) . . . . ?
C7 N2 C4 C5 6.7(2) . . . . ?
C7 C8 C9 C10 177.94(14) . . . . ?
C7 C8 C12 C11 -177.00(14) . . . . ?
C8 C9 C10 N3 -0.4(2) . . . . ?
C9 C8 C12 C11 2.9(2) . . . . ?
C10 N3 C11 C12 -0.6(2) . . . . ?
C11 N3 C10 C9 1.6(2) . . . . ?
C12 C8 C9 C10 -1.9(2) . . . . ?
